data_4329138
loop_
_publ_author_name
'John S. Maass'
'Matthias Zeller'
'Tanya M. Breault'
'Bart M. Bartlett'
'Hiroshi Sakiyama'
'Rudy L. Luck'

_publ_contact_author_address
;
Department of Chemistry
Michigan Technological University
1400 Townsend Drive
Houghton, MI USA 49931
;
_publ_contact_author_email rluck@mtu.edu
_publ_contact_author_fax '(906)487 2061'
_publ_contact_author_name 'Luck, Rudy L.'
_publ_contact_author_phone '(906)487 2309'
_publ_section_title
;
 Syntheses and Structures of Three Complexes of Formulas
 [L3Co(\m2-O2P(Bn)2)3CoL'][L"], Featuring Octahedral and Tetrahedral
 Cobalt(II) Geometries; Variable-Temperature Magnetic Susceptibility
 Measurement and Analysis on [(py)3Co(\m2-O2PBn2)3Co(py)][ClO4]
;
_journal_name_full 'Inorganic Chemistry'
_journal_page_first 4903
_journal_page_last 4905
_journal_paper_doi 10.1021/ic3004799
_journal_volume 51
_journal_year 2012
_chemical_compound_source 'synthesis as described'
_chemical_formula_moiety 'C52.17 H52.14 Co2 N3 O9 P3, 2.33(C H Cl3)'
_chemical_formula_sum 'C54.5 H54.47 Cl7 Co2 N3 O9 P3'
_chemical_formula_weight 1354.02
_chemical_name_systematic
;
3
;
_space_group_IT_number 14
_symmetry_cell_setting monoclinic
_symmetry_Int_Tables_number 14
_symmetry_space_group_name_Hall '-P 2yn'
_symmetry_space_group_name_H-M 'P 1 21/n 1'
_atom_sites_solution_hydrogens geom
_atom_sites_solution_primary direct
_atom_sites_solution_secondary difmap
_audit_creation_date 2012-02-22T14:57:21-00:00
_audit_creation_method 'WinGX routine CIF_UPDATE'
_cell_angle_alpha 90
_cell_angle_beta 102.314(6)
_cell_angle_gamma 90
_cell_formula_units_Z 4
_cell_length_a 14.958(2)
_cell_length_b 20.615(3)
_cell_length_c 20.993(3)
_cell_measurement_reflns_used 9809
_cell_measurement_temperature 293(2)
_cell_measurement_theta_max 30.5302
_cell_measurement_theta_min 2.214
_cell_measurement_wavelength 0.71073
_cell_volume 6324.5(15)
_computing_cell_refinement 'SAINT V7.66A integration software'
_computing_data_collection 'Bruker APEX2 software'
_computing_data_reduction 'SORTAV (Blessing, 1995)'
_computing_molecular_graphics 'Ortep-3 for Windows (Farrugia, 1997)'
_computing_publication_material 'WinGX publication routines (Farrugia, 1999)'
_computing_structure_refinement 'SHELXL-97 (Sheldrick, 2008)'
_diffrn_ambient_temperature 293(2)
_diffrn_detector 'APEX-II CCD'
_diffrn_measured_fraction_theta_full 0.999
_diffrn_measured_fraction_theta_max 0.999
_diffrn_measurement_device '\k-geometry diffractometer'
_diffrn_measurement_device_type 'Bruker APEX-II'
_diffrn_measurement_method '\f or \w oscillation scans'
_diffrn_orient_matrix_type 'x-axis to radiation source'
_diffrn_orient_matrix_UB_11 0.429548E-1
_diffrn_orient_matrix_UB_12 -0.103725E-1
_diffrn_orient_matrix_UB_13 -0.292283E-1
_diffrn_orient_matrix_UB_21 -0.292892E-1
_diffrn_orient_matrix_UB_22 0.344199E-1
_diffrn_orient_matrix_UB_23 -0.03121
_diffrn_orient_matrix_UB_31 0.445334E-1
_diffrn_orient_matrix_UB_32 0.326425E-1
_diffrn_orient_matrix_UB_33 0.236218E-1
_diffrn_radiation_monochromator graphite
_diffrn_radiation_probe x-ray
_diffrn_radiation_type MoK\a
_diffrn_radiation_wavelength 0.71073
_diffrn_reflns_av_R_equivalents 0.033
_diffrn_reflns_av_unetI/netI 0.0306
_diffrn_reflns_limit_h_max 19
_diffrn_reflns_limit_h_min -19
_diffrn_reflns_limit_k_max 27
_diffrn_reflns_limit_k_min -27
_diffrn_reflns_limit_l_max 27
_diffrn_reflns_limit_l_min -27
_diffrn_reflns_number 63580
_diffrn_reflns_theta_full 28
_diffrn_reflns_theta_max 28.28
_diffrn_reflns_theta_min 1.53
_diffrn_source 'sealed x-ray tube'
_exptl_absorpt_coefficient_mu 0.948
_exptl_absorpt_correction_T_max 0.746
_exptl_absorpt_correction_T_min 0.634
_exptl_absorpt_correction_type multi-scan
_exptl_absorpt_process_details
;
SADABS-2008/1 - Bruker AXS area detector scaling and absorption correction
;
_exptl_crystal_colour purple
_exptl_crystal_density_diffrn 1.422
_exptl_crystal_description plate
_exptl_crystal_F_000 2769
_exptl_crystal_size_max 0.51
_exptl_crystal_size_mid 0.41
_exptl_crystal_size_min 0.15
_refine_diff_density_max 1.266
_refine_diff_density_min -0.991
_refine_diff_density_rms 0.095
_refine_ls_extinction_method none
_refine_ls_goodness_of_fit_ref 1.049
_refine_ls_hydrogen_treatment constr
_refine_ls_matrix_type full
_refine_ls_number_parameters 796
_refine_ls_number_reflns 15684
_refine_ls_number_restraints 145
_refine_ls_restrained_S_all 1.058
_refine_ls_R_factor_all 0.0797
_refine_ls_R_factor_gt 0.0555
_refine_ls_shift/su_max 0.001
_refine_ls_shift/su_mean 0
_refine_ls_structure_factor_coef Fsqd
_refine_ls_weighting_details 'calc w=1/[\s^2^(Fo^2^)+(0.0889P)^2^+8.9127P] where P=(Fo^2^+2Fc^2^)/3'
_refine_ls_weighting_scheme calc
_refine_ls_wR_factor_gt 0.153
_refine_ls_wR_factor_ref 0.1748
_reflns_number_gt 11694
_reflns_number_total 15684
_reflns_threshold_expression >2\s(I)
_cod_data_source_file ic3004799_si_002_1.cif
_cod_data_source_block 11mz382_0m
_cod_original_cell_volume 6324.3(14)
_cod_original_sg_symbol_H-M 'P 21/n'
_cod_original_formula_sum 'C54.50 H54.47 Cl7 Co2 N3 O9 P3'
_cod_database_code 4329138

loop_
_symmetry_equiv_pos_as_xyz
'x, y, z'
'-x+1/2, y+1/2, -z+1/2'
'-x, -y, -z'
'x-1/2, -y-1/2, z-1/2'

loop_
_atom_site_label
_atom_site_type_symbol
_atom_site_fract_x
_atom_site_fract_y
_atom_site_fract_z
_atom_site_U_iso_or_equiv
_atom_site_adp_type
_atom_site_occupancy
_atom_site_symmetry_multiplicity
_atom_site_calc_flag
_atom_site_refinement_flags
_atom_site_disorder_assembly
_atom_site_disorder_group
Co1 Co 0.62816(3) 0.47510(2) 0.209478(19) 0.02804(11) Uani 1 1 d . . .
Co2 Co 0.68797(3) 0.64147(2) 0.310497(18) 0.02851(11) Uani 1 1 d . . .
C53 C 0.5635(3) 0.2952(2) 0.2999(2) 0.0564(10) Uani 1 1 d D . .
H53 H 0.587 0.3396 0.2993 0.068 Uiso 1 1 calc R . .
Cl1 Cl 0.44582(11) 0.29587(11) 0.26249(11) 0.1146(6) Uani 1 1 d D . .
Cl2 Cl 0.62218(8) 0.24624(6) 0.25627(5) 0.0588(3) Uani 1 1 d D . .
Cl3 Cl 0.57933(13) 0.26998(7) 0.38119(7) 0.0878(5) Uani 1 1 d D . .
P1 P 0.66254(5) 0.48406(4) 0.35502(4) 0.02968(17) Uani 1 1 d . B .
P2 P 0.78526(5) 0.57434(4) 0.19990(3) 0.02710(16) Uani 1 1 d . . .
P3 P 0.50285(5) 0.59896(4) 0.19997(4) 0.03037(17) Uani 1 1 d . . .
O1 O 0.64525(15) 0.55480(11) 0.33908(10) 0.0328(5) Uani 1 1 d . . .
O2 O 0.63181(15) 0.43903(11) 0.29615(10) 0.0337(5) Uani 1 1 d . . .
O3 O 0.78397(14) 0.61296(11) 0.26095(10) 0.0308(4) Uani 1 1 d . . .
O4 O 0.74593(14) 0.50612(10) 0.19856(10) 0.0312(4) Uani 1 1 d . . .
O5 O 0.58319(15) 0.64173(11) 0.22828(10) 0.0348(5) Uani 1 1 d . . .
O6 O 0.52617(15) 0.53235(11) 0.17554(10) 0.0324(5) Uani 1 1 d . . .
O7 O 0.6892(2) 0.74675(13) 0.29745(14) 0.0550(7) Uani 1 1 d . . .
O8 O 0.5972(2) 0.70500(17) 0.35339(14) 0.0654(9) Uani 1 1 d . . .
O9 O 0.5893(4) 0.80872(19) 0.3296(2) 0.1139(19) Uani 1 1 d . . .
N1 N 0.5987(2) 0.39999(13) 0.14534(13) 0.0352(6) Uani 1 1 d . . .
N2 N 0.79233(19) 0.64595(13) 0.39829(12) 0.0319(5) Uani 1 1 d . . .
N3 N 0.6249(3) 0.75537(18) 0.32706(17) 0.0670(12) Uani 1 1 d . . .
C1 C 0.5993(2) 0.45951(18) 0.41520(16) 0.0392(7) Uani 1 1 d D . .
H1A H 0.535 0.4562 0.3945 0.047 Uiso 1 1 calc R A 1
H1B H 0.62 0.4168 0.4314 0.047 Uiso 1 1 calc R A 1
C2 C 0.6107(9) 0.5091(4) 0.4760(3) 0.0410(17) Uani 0.514(3) 1 d PGD B 1
C3 C 0.6572(8) 0.4884(3) 0.5372(4) 0.058(2) Uani 0.514(3) 1 d PGU B 1
H3 H 0.6842 0.4476 0.5421 0.069 Uiso 0.514(3) 1 calc PR B 1
C4 C 0.6633(5) 0.5287(4) 0.5910(3) 0.059(2) Uani 0.514(3) 1 d PGU B 1
H4 H 0.6944 0.5149 0.6319 0.071 Uiso 0.514(3) 1 calc PR B 1
C5 C 0.6229(5) 0.5898(3) 0.5837(3) 0.057(2) Uani 0.514(3) 1 d PGU B 1
H5 H 0.627 0.6168 0.6197 0.068 Uiso 0.514(3) 1 calc PR B 1
C6 C 0.5765(5) 0.6105(3) 0.5226(3) 0.056(2) Uani 0.514(3) 1 d PGU B 1
H6 H 0.5495 0.6514 0.5177 0.068 Uiso 0.514(3) 1 calc PR B 1
C7 C 0.5704(7) 0.5702(5) 0.4687(3) 0.044(2) Uani 0.514(3) 1 d PGU B 1
H7 H 0.5393 0.584 0.4278 0.053 Uiso 0.514(3) 1 calc PR B 1
C2B C 0.6168(9) 0.4924(4) 0.4782(3) 0.0410(17) Uani 0.514(3) 1 d PGD B 2
C3B C 0.6538(8) 0.4598(3) 0.5357(4) 0.058(2) Uani 0.514(3) 1 d PG B 2
H3B H 0.6676 0.4158 0.5347 0.069 Uiso 0.514(3) 1 calc PR B 2
C4B C 0.6703(6) 0.4928(3) 0.5948(3) 0.059(2) Uani 0.514(3) 1 d PG B 2
H4B H 0.6951 0.471 0.6333 0.071 Uiso 0.514(3) 1 calc PR B 2
C5B C 0.6497(5) 0.5585(3) 0.5963(3) 0.057(2) Uani 0.514(3) 1 d PG B 2
H5B H 0.6607 0.5806 0.6359 0.068 Uiso 0.514(3) 1 calc PR B 2
C6B C 0.6127(5) 0.5911(3) 0.5388(4) 0.056(2) Uani 0.514(3) 1 d PG B 2
H6B H 0.5989 0.635 0.5399 0.068 Uiso 0.514(3) 1 calc PR B 2
C7B C 0.5962(7) 0.5581(4) 0.4797(3) 0.044(2) Uani 0.514(3) 1 d PG B 2
H7B H 0.5714 0.5799 0.4413 0.053 Uiso 0.514(3) 1 calc PR B 2
C8 C 0.7834(2) 0.47080(16) 0.38709(16) 0.0360(7) Uani 1 1 d . . .
H8A H 0.8172 0.4867 0.3557 0.043 Uiso 1 1 calc R B .
H8B H 0.8022 0.4961 0.4266 0.043 Uiso 1 1 calc R . .
C9 C 0.8089(2) 0.40059(16) 0.40227(16) 0.0352(7) Uani 1 1 d . B .
C10 C 0.8187(3) 0.37648(18) 0.46556(17) 0.0429(8) Uani 1 1 d . . .
H10 H 0.8105 0.4043 0.4987 0.052 Uiso 1 1 calc R B .
C11 C 0.8405(3) 0.31170(19) 0.48000(18) 0.0533(10) Uani 1 1 d . B .
H11 H 0.8466 0.2965 0.5224 0.064 Uiso 1 1 calc R . .
C12 C 0.8528(3) 0.27033(19) 0.4313(2) 0.0521(10) Uani 1 1 d . . .
H12 H 0.8678 0.2271 0.4408 0.063 Uiso 1 1 calc R B .
C13 C 0.8429(3) 0.29275(19) 0.36790(19) 0.0486(9) Uani 1 1 d . B .
H13 H 0.8513 0.2646 0.3351 0.058 Uiso 1 1 calc R . .
C14 C 0.8205(2) 0.35737(18) 0.35337(17) 0.0423(8) Uani 1 1 d . . .
H14 H 0.8131 0.372 0.3106 0.051 Uiso 1 1 calc R B .
C15 C 0.9016(2) 0.56715(17) 0.18951(15) 0.0337(7) Uani 1 1 d . . .
H15A H 0.9028 0.5384 0.1532 0.04 Uiso 1 1 calc R . .
H15B H 0.9228 0.6094 0.1788 0.04 Uiso 1 1 calc R . .
C16 C 0.9664(2) 0.54146(17) 0.24951(16) 0.0368(7) Uani 1 1 d . . .
C17 C 0.9646(3) 0.4772(2) 0.2674(2) 0.0489(9) Uani 1 1 d . . .
H17 H 0.924 0.4486 0.2418 0.059 Uiso 1 1 calc R . .
C18 C 1.0243(3) 0.4548(2) 0.3243(2) 0.0623(12) Uani 1 1 d . . .
H18 H 1.0226 0.4115 0.3363 0.075 Uiso 1 1 calc R . .
C19 C 1.0853(3) 0.4968(3) 0.3622(2) 0.0638(12) Uani 1 1 d . . .
H19 H 1.1243 0.4817 0.3999 0.077 Uiso 1 1 calc R . .
C20 C 1.0883(3) 0.5599(3) 0.3448(2) 0.0587(11) Uani 1 1 d . . .
H20 H 1.1302 0.5879 0.3699 0.07 Uiso 1 1 calc R . .
C21 C 1.0283(2) 0.5829(2) 0.28876(18) 0.0465(9) Uani 1 1 d . . .
H21 H 1.0298 0.6265 0.2776 0.056 Uiso 1 1 calc R . .
C22 C 0.7250(2) 0.62040(15) 0.12981(14) 0.0301(6) Uani 1 1 d . . .
H22A H 0.6652 0.6321 0.1371 0.036 Uiso 1 1 calc R . .
H22B H 0.7584 0.6603 0.1271 0.036 Uiso 1 1 calc R . .
C23 C 0.7124(2) 0.58575(16) 0.06527(14) 0.0328(6) Uani 1 1 d . . .
C24 C 0.7706(3) 0.5970(2) 0.02338(17) 0.0525(10) Uani 1 1 d . . .
H24 H 0.8181 0.6266 0.035 0.063 Uiso 1 1 calc R . .
C25 C 0.7589(3) 0.5645(3) -0.03619(19) 0.0669(14) Uani 1 1 d . . .
H25 H 0.7989 0.5725 -0.0637 0.08 Uiso 1 1 calc R . .
C26 C 0.6884(3) 0.5207(2) -0.05462(19) 0.0585(11) Uani 1 1 d . . .
H26 H 0.6806 0.4991 -0.0943 0.07 Uiso 1 1 calc R . .
C27 C 0.6298(3) 0.50926(19) -0.01321(16) 0.0436(8) Uani 1 1 d . . .
H27 H 0.5819 0.4799 -0.0253 0.052 Uiso 1 1 calc R . .
C28 C 0.6415(2) 0.54123(17) 0.04631(15) 0.0343(7) Uani 1 1 d . . .
H28 H 0.6017 0.5328 0.0738 0.041 Uiso 1 1 calc R . .
C29 C 0.4350(2) 0.63962(16) 0.12888(15) 0.0352(7) Uani 1 1 d . . .
H29A H 0.4753 0.6536 0.101 0.042 Uiso 1 1 calc R . .
H29B H 0.3921 0.6087 0.1045 0.042 Uiso 1 1 calc R . .
C30 C 0.3819(3) 0.69810(18) 0.14509(16) 0.0407(8) Uani 1 1 d . . .
C31 C 0.4261(4) 0.74793(19) 0.18476(19) 0.0542(10) Uani 1 1 d . . .
H31 H 0.4893 0.7466 0.1993 0.065 Uiso 1 1 calc R . .
C32 C 0.3778(5) 0.7987(2) 0.2026(2) 0.0733(15) Uani 1 1 d . . .
H32 H 0.4079 0.8315 0.2291 0.088 Uiso 1 1 calc R . .
C33 C 0.2871(5) 0.8006(3) 0.1816(3) 0.089(2) Uani 1 1 d . . .
H33 H 0.2552 0.8352 0.1945 0.107 Uiso 1 1 calc R . .
C34 C 0.2383(4) 0.7536(3) 0.1416(3) 0.091(2) Uani 1 1 d . . .
H34 H 0.1751 0.7566 0.1273 0.11 Uiso 1 1 calc R . .
C35 C 0.2885(3) 0.7004(2) 0.1232(2) 0.0636(12) Uani 1 1 d . . .
H35 H 0.2583 0.6677 0.0965 0.076 Uiso 1 1 calc R . .
C36 C 0.4320(2) 0.58780(19) 0.25950(15) 0.0386(7) Uani 1 1 d . . .
H36A H 0.4701 0.5715 0.2996 0.046 Uiso 1 1 calc R . .
H36B H 0.4086 0.6298 0.269 0.046 Uiso 1 1 calc R . .
C37 C 0.3521(2) 0.5421(2) 0.23874(15) 0.0441(9) Uani 1 1 d . . .
C38 C 0.3661(3) 0.4758(2) 0.23894(17) 0.0500(10) Uani 1 1 d . . .
H38 H 0.425 0.4591 0.2518 0.06 Uiso 1 1 calc R . .
C39 C 0.2917(4) 0.4335(3) 0.2197(2) 0.0670(14) Uani 1 1 d . . .
H39 H 0.3015 0.3889 0.2194 0.08 Uiso 1 1 calc R . .
C40 C 0.2047(4) 0.4576(4) 0.2014(2) 0.0788(18) Uani 1 1 d . . .
H40 H 0.1555 0.4294 0.1894 0.095 Uiso 1 1 calc R . .
C41 C 0.1899(3) 0.5230(4) 0.2008(2) 0.0767(18) Uani 1 1 d . . .
H41 H 0.1308 0.5391 0.1879 0.092 Uiso 1 1 calc R . .
C42 C 0.2634(3) 0.5659(3) 0.21955(18) 0.0569(11) Uani 1 1 d . . .
H42 H 0.2528 0.6104 0.2192 0.068 Uiso 1 1 calc R . .
C43 C 0.6643(3) 0.36687(19) 0.1252(2) 0.0533(10) Uani 1 1 d . . .
H43 H 0.7251 0.3763 0.1437 0.064 Uiso 1 1 calc R . .
C44 C 0.6454(4) 0.3188(2) 0.0777(2) 0.0694(14) Uani 1 1 d . . .
H44 H 0.6926 0.297 0.0643 0.083 Uiso 1 1 calc R . .
C45 C 0.5561(4) 0.3042(2) 0.0512(2) 0.0643(13) Uani 1 1 d . . .
H45 H 0.5416 0.2722 0.0194 0.077 Uiso 1 1 calc R . .
C46 C 0.4882(4) 0.3373(2) 0.0719(2) 0.0634(12) Uani 1 1 d . . .
H46 H 0.427 0.3278 0.0546 0.076 Uiso 1 1 calc R . .
C47 C 0.5119(3) 0.3853(2) 0.11905(18) 0.0489(9) Uani 1 1 d . . .
H47 H 0.4656 0.4079 0.1327 0.059 Uiso 1 1 calc R . .
C48 C 0.8779(2) 0.62808(18) 0.39811(17) 0.0420(8) Uani 1 1 d . . .
H48 H 0.8931 0.6193 0.3583 0.05 Uiso 1 1 calc R . .
C49 C 0.9456(3) 0.6219(2) 0.45437(18) 0.0502(9) Uani 1 1 d . . .
H49 H 1.0041 0.6083 0.4521 0.06 Uiso 1 1 calc R . .
C50 C 0.9247(3) 0.6363(2) 0.51341(17) 0.0521(10) Uani 1 1 d . . .
H50 H 0.9691 0.6335 0.5518 0.063 Uiso 1 1 calc R . .
C51 C 0.8369(3) 0.6548(2) 0.51473(17) 0.0559(11) Uani 1 1 d . . .
H51 H 0.8206 0.6644 0.5541 0.067 Uiso 1 1 calc R . .
C52 C 0.7729(3) 0.65912(19) 0.45645(16) 0.0422(8) Uani 1 1 d . . .
H52 H 0.7136 0.6717 0.4577 0.051 Uiso 1 1 calc R . .
C54 C 0.6287(10) 0.2672(6) 0.6184(7) 0.092(3) Uani 0.467(4) 1 d PD C 1
H54 H 0.5844 0.2689 0.6467 0.11 Uiso 0.467(4) 1 calc PR C 1
Cl4 Cl 0.5679(4) 0.2929(3) 0.5404(2) 0.1354(19) Uani 0.467(4) 1 d PD C 1
Cl5 Cl 0.7132(4) 0.3155(2) 0.6527(2) 0.1009(13) Uani 0.467(4) 1 d PD C 1
Cl6 Cl 0.6562(3) 0.18708(18) 0.6140(2) 0.1137(16) Uani 0.467(4) 1 d PD C 1
C54B C 0.6125(18) 0.2606(9) 0.6099(12) 0.092(3) Uani 0.159(2) 1 d PD D 2
H54B H 0.5726 0.2598 0.6414 0.11 Uiso 0.159(2) 1 calc PR D 2
Cl4B Cl 0.6202(10) 0.3414(5) 0.5847(7) 0.1137(16) Uani 0.159(2) 1 d PD D 2
Cl5B Cl 0.7165(11) 0.2400(9) 0.6488(6) 0.1354(19) Uani 0.159(2) 1 d PD D 2
Cl6B Cl 0.5615(9) 0.2148(5) 0.5438(5) 0.1009(13) Uani 0.159(2) 1 d PD D 2
C54C C 0.6733(15) 0.2408(18) 0.6057(10) 0.092(3) Uani 0.101(3) 1 d PDU E 3
H54C H 0.6794 0.1936 0.6042 0.11 Uiso 0.101(3) 1 calc PR E 3
Cl4C Cl 0.7650(18) 0.2710(12) 0.6657(11) 0.167(16) Uani 0.101(3) 1 d PD E 3
Cl5C Cl 0.6761(12) 0.2702(8) 0.5323(7) 0.093(3) Uani 0.101(3) 1 d PDU E 3
Cl6C Cl 0.5724(17) 0.258(2) 0.6287(18) 0.093(7) Uani 0.101(3) 1 d PD E 3
C54D C 0.6898(17) 0.2764(12) 0.5988(17) 0.092(3) Uani 0.103(4) 1 d PDU F 4
H54D H 0.6897 0.3034 0.5604 0.11 Uiso 0.103(4) 1 calc PR F 4
Cl4D Cl 0.7684(18) 0.3059(19) 0.667(2) 0.21(2) Uani 0.103(4) 1 d PDU F 4
Cl5D Cl 0.7229(17) 0.2009(8) 0.5873(12) 0.137(9) Uani 0.103(4) 1 d PDU F 4
Cl6D Cl 0.5833(16) 0.2741(19) 0.6170(19) 0.093(7) Uani 0.103(4) 1 d PDU F 4
C55 C 0.4320(5) 0.1182(6) 0.5401(4) 0.071(3) Uani 0.5 1 d PD G -1
H55 H 0.439 0.155 0.5704 0.085 Uiso 0.5 1 calc PR G -1
Cl7 Cl 0.4574(2) 0.1444(3) 0.46521(17) 0.1328(19) Uani 0.5 1 d PD G -1
Cl8 Cl 0.32630(18) 0.0906(2) 0.52917(18) 0.1051(12) Uani 0.5 1 d PD G -1
Cl9 Cl 0.5070(3) 0.0571(4) 0.5743(3) 0.198(4) Uani 0.5 1 d PD G -1

loop_
_atom_site_aniso_label
_atom_site_aniso_U_11
_atom_site_aniso_U_22
_atom_site_aniso_U_33
_atom_site_aniso_U_23
_atom_site_aniso_U_13
_atom_site_aniso_U_12
Co1 0.0300(2) 0.0299(2) 0.02290(19) 0.00123(15) 0.00277(15) -0.00118(16)
Co2 0.0345(2) 0.0305(2) 0.01907(18) -0.00043(15) 0.00256(15) -0.00041(16)
C53 0.066(3) 0.040(2) 0.069(3) -0.0001(19) 0.029(2) -0.0021(19)
Cl1 0.0592(8) 0.1433(17) 0.1451(17) 0.0062(13) 0.0303(9) 0.0207(9)
Cl2 0.0580(6) 0.0626(6) 0.0569(6) -0.0100(5) 0.0145(5) 0.0084(5)
Cl3 0.1440(14) 0.0656(8) 0.0668(8) 0.0038(6) 0.0512(9) -0.0033(8)
P1 0.0296(4) 0.0358(4) 0.0219(3) 0.0056(3) 0.0018(3) -0.0048(3)
P2 0.0292(4) 0.0312(4) 0.0203(3) 0.0009(3) 0.0039(3) -0.0006(3)
P3 0.0299(4) 0.0407(4) 0.0195(3) -0.0012(3) 0.0031(3) 0.0043(3)
O1 0.0344(11) 0.0364(12) 0.0258(10) 0.0052(9) 0.0025(8) -0.0023(9)
O2 0.0378(12) 0.0350(12) 0.0259(10) 0.0035(9) 0.0013(9) -0.0062(9)
O3 0.0331(11) 0.0373(12) 0.0204(9) -0.0015(8) 0.0020(8) -0.0017(9)
O4 0.0308(11) 0.0314(11) 0.0311(11) 0.0007(9) 0.0057(8) 0.0000(9)
O5 0.0336(11) 0.0438(13) 0.0250(10) 0.0025(9) 0.0018(8) 0.0016(9)
O6 0.0323(11) 0.0397(12) 0.0246(10) 0.0015(9) 0.0047(8) 0.0052(9)
O7 0.0717(19) 0.0380(14) 0.0461(15) -0.0020(12) -0.0082(14) -0.0030(13)
O8 0.088(2) 0.075(2) 0.0350(14) 0.0032(14) 0.0169(14) 0.0373(18)
O9 0.191(5) 0.065(2) 0.073(3) -0.0170(19) 0.000(3) 0.068(3)
N1 0.0454(15) 0.0287(13) 0.0282(13) 0.0013(10) 0.0005(11) -0.0032(11)
N2 0.0389(14) 0.0326(13) 0.0222(11) -0.0003(10) 0.0022(10) -0.0082(11)
N3 0.104(3) 0.048(2) 0.0367(18) -0.0117(16) -0.0113(19) 0.028(2)
C1 0.0363(17) 0.051(2) 0.0305(16) 0.0096(14) 0.0072(13) -0.0108(15)
C2 0.034(2) 0.064(5) 0.0251(16) 0.005(2) 0.0079(14) -0.016(3)
C3 0.047(3) 0.094(7) 0.033(2) 0.008(4) 0.0131(18) 0.003(5)
C4 0.048(3) 0.104(7) 0.026(2) -0.003(4) 0.0096(19) 0.000(5)
C5 0.047(4) 0.091(6) 0.035(3) -0.017(4) 0.017(3) -0.024(4)
C6 0.061(5) 0.070(5) 0.045(4) -0.010(3) 0.026(4) -0.023(4)
C7 0.047(6) 0.055(4) 0.031(3) -0.001(3) 0.011(3) -0.013(3)
C2B 0.034(2) 0.064(5) 0.0251(16) 0.005(2) 0.0079(14) -0.016(3)
C3B 0.047(3) 0.094(7) 0.033(2) 0.008(4) 0.0131(18) 0.003(5)
C4B 0.048(3) 0.104(7) 0.026(2) -0.003(4) 0.0096(19) 0.000(5)
C5B 0.047(4) 0.091(6) 0.035(3) -0.017(4) 0.017(3) -0.024(4)
C6B 0.061(5) 0.070(5) 0.045(4) -0.010(3) 0.026(4) -0.023(4)
C7B 0.047(6) 0.055(4) 0.031(3) -0.001(3) 0.011(3) -0.013(3)
C8 0.0315(15) 0.0404(18) 0.0334(16) 0.0025(13) 0.0009(12) -0.0040(13)
C9 0.0295(15) 0.0363(17) 0.0347(16) -0.0008(13) -0.0044(12) -0.0020(12)
C10 0.050(2) 0.0397(18) 0.0314(16) -0.0042(14) -0.0093(14) 0.0031(15)
C11 0.070(3) 0.047(2) 0.0314(17) 0.0012(15) -0.0149(17) 0.0015(19)
C12 0.061(2) 0.0355(18) 0.048(2) -0.0046(16) -0.0151(18) 0.0031(17)
C13 0.050(2) 0.044(2) 0.046(2) -0.0127(16) -0.0039(16) 0.0045(16)
C14 0.0418(18) 0.048(2) 0.0343(17) -0.0022(14) 0.0014(14) -0.0017(15)
C15 0.0308(15) 0.0433(18) 0.0285(15) 0.0022(13) 0.0097(12) -0.0019(13)
C16 0.0308(15) 0.0456(19) 0.0360(16) 0.0056(14) 0.0116(13) 0.0056(14)
C17 0.0371(18) 0.049(2) 0.061(2) 0.0117(18) 0.0115(17) 0.0043(16)
C18 0.052(2) 0.064(3) 0.071(3) 0.029(2) 0.014(2) 0.012(2)
C19 0.040(2) 0.098(4) 0.052(2) 0.022(2) 0.0062(18) 0.014(2)
C20 0.040(2) 0.087(3) 0.046(2) 0.000(2) 0.0005(17) 0.003(2)
C21 0.0363(18) 0.061(2) 0.0403(19) 0.0014(17) 0.0036(15) 0.0005(16)
C22 0.0353(15) 0.0324(15) 0.0211(13) 0.0003(11) 0.0026(11) -0.0023(12)
C23 0.0383(16) 0.0403(17) 0.0188(13) 0.0007(12) 0.0038(11) -0.0016(13)
C24 0.051(2) 0.079(3) 0.0292(17) -0.0066(18) 0.0122(15) -0.023(2)
C25 0.062(3) 0.113(4) 0.0316(19) -0.015(2) 0.0239(18) -0.025(3)
C26 0.065(3) 0.085(3) 0.0290(17) -0.0205(19) 0.0186(17) -0.015(2)
C27 0.048(2) 0.053(2) 0.0300(16) -0.0111(15) 0.0087(14) -0.0113(16)
C28 0.0384(17) 0.0425(18) 0.0228(14) -0.0034(12) 0.0083(12) -0.0034(13)
C29 0.0372(16) 0.0428(18) 0.0234(14) -0.0043(12) 0.0021(12) 0.0094(13)
C30 0.050(2) 0.0412(18) 0.0324(16) 0.0030(14) 0.0114(14) 0.0120(15)
C31 0.087(3) 0.040(2) 0.0367(19) 0.0013(15) 0.0148(19) 0.005(2)
C32 0.123(5) 0.050(3) 0.047(2) -0.001(2) 0.017(3) 0.022(3)
C33 0.141(6) 0.072(4) 0.056(3) -0.005(3) 0.027(3) 0.047(4)
C34 0.080(4) 0.108(5) 0.091(4) 0.019(4) 0.030(3) 0.050(4)
C35 0.055(2) 0.064(3) 0.071(3) 0.004(2) 0.011(2) 0.023(2)
C36 0.0346(16) 0.059(2) 0.0225(14) -0.0053(14) 0.0065(12) 0.0034(15)
C37 0.0384(18) 0.077(3) 0.0196(14) -0.0032(15) 0.0123(12) -0.0067(17)
C38 0.050(2) 0.075(3) 0.0269(16) 0.0006(17) 0.0126(15) -0.0139(19)
C39 0.083(3) 0.088(3) 0.036(2) -0.003(2) 0.026(2) -0.033(3)
C40 0.061(3) 0.144(6) 0.037(2) -0.010(3) 0.023(2) -0.045(3)
C41 0.040(2) 0.150(6) 0.044(2) -0.013(3) 0.0183(18) -0.016(3)
C42 0.0385(19) 0.101(4) 0.0340(18) -0.010(2) 0.0130(15) -0.002(2)
C43 0.057(2) 0.041(2) 0.056(2) -0.0123(17) -0.0021(19) 0.0110(17)
C44 0.092(4) 0.044(2) 0.062(3) -0.019(2) -0.003(2) 0.020(2)
C45 0.100(4) 0.036(2) 0.045(2) -0.0114(17) -0.011(2) -0.003(2)
C46 0.072(3) 0.063(3) 0.045(2) -0.010(2) -0.009(2) -0.020(2)
C47 0.051(2) 0.055(2) 0.0365(18) -0.0064(16) -0.0002(16) -0.0104(18)
C48 0.0436(19) 0.048(2) 0.0292(16) -0.0073(14) -0.0029(14) -0.0007(15)
C49 0.048(2) 0.058(2) 0.0372(19) -0.0043(17) -0.0095(16) -0.0003(18)
C50 0.059(2) 0.062(2) 0.0275(17) 0.0076(16) -0.0093(16) -0.0165(19)
C51 0.066(3) 0.078(3) 0.0216(15) 0.0059(17) 0.0044(16) -0.027(2)
C52 0.0469(19) 0.053(2) 0.0268(15) 0.0010(14) 0.0083(14) -0.0169(16)
C54 0.103(6) 0.088(5) 0.096(5) -0.003(4) 0.047(5) 0.002(4)
Cl4 0.155(4) 0.174(5) 0.081(2) 0.056(3) 0.034(3) 0.028(3)
Cl5 0.139(4) 0.095(3) 0.081(2) -0.0197(18) 0.052(2) -0.002(2)
Cl6 0.146(4) 0.069(2) 0.124(3) -0.0135(19) 0.025(3) 0.031(2)
C54B 0.103(6) 0.088(5) 0.096(5) -0.003(4) 0.047(5) 0.002(4)
Cl4B 0.146(4) 0.069(2) 0.124(3) -0.0135(19) 0.025(3) 0.031(2)
Cl5B 0.155(4) 0.174(5) 0.081(2) 0.056(3) 0.034(3) 0.028(3)
Cl6B 0.139(4) 0.095(3) 0.081(2) -0.0197(18) 0.052(2) -0.002(2)
C54C 0.103(6) 0.088(5) 0.096(5) -0.003(4) 0.047(5) 0.002(4)
Cl4C 0.17(2) 0.104(15) 0.15(2) 0.042(14) -0.124(19) -0.070(16)
Cl5C 0.105(6) 0.089(5) 0.097(5) -0.002(4) 0.046(5) 0.001(5)
Cl6C 0.087(6) 0.105(19) 0.089(13) -0.013(12) 0.025(5) -0.024(8)
C54D 0.103(6) 0.088(5) 0.096(5) -0.003(4) 0.047(5) 0.002(4)
Cl4D 0.087(9) 0.18(3) 0.33(4) -0.15(3) -0.03(2) 0.019(17)
Cl5D 0.199(18) 0.082(6) 0.17(2) -0.040(10) 0.139(19) -0.027(9)
Cl6D 0.087(6) 0.105(19) 0.089(13) -0.013(12) 0.025(5) -0.024(8)
C55 0.041(4) 0.124(9) 0.043(5) -0.006(5) -0.002(4) 0.002(5)
Cl7 0.0567(16) 0.264(6) 0.081(2) 0.081(3) 0.0217(14) 0.018(2)
Cl8 0.0474(13) 0.160(3) 0.100(2) 0.034(2) -0.0026(14) -0.0224(17)
Cl9 0.074(2) 0.360(9) 0.167(4) 0.175(6) 0.043(3) 0.073(4)

loop_
_atom_type_symbol
_atom_type_description
_atom_type_scat_dispersion_real
_atom_type_scat_dispersion_imag
_atom_type_scat_source
C C 0.0033 0.0016 'International Tables Vol C Tables 4.2.6.8 and 6.1.1.4'
H H 0 0 'International Tables Vol C Tables 4.2.6.8 and 6.1.1.4'
O O 0.0106 0.006 'International Tables Vol C Tables 4.2.6.8 and 6.1.1.4'
P P 0.1023 0.0942 'International Tables Vol C Tables 4.2.6.8 and 6.1.1.4'
Cl Cl 0.1484 0.1585 'International Tables Vol C Tables 4.2.6.8 and 6.1.1.4'
Co Co 0.3494 0.9721 'International Tables Vol C Tables 4.2.6.8 and 6.1.1.4'
N N 0.0061 0.0033 'International Tables Vol C Tables 4.2.6.8 and 6.1.1.4'

loop_
_geom_angle_atom_site_label_1
_geom_angle_atom_site_label_2
_geom_angle_atom_site_label_3
_geom_angle
O4 Co1 O6 114.85(9)
O4 Co1 O2 113.01(9)
O6 Co1 O2 115.89(10)
O4 Co1 N1 104.30(11)
O6 Co1 N1 100.22(10)
O2 Co1 N1 106.57(10)
O1 Co2 O3 101.42(9)
O1 Co2 O5 91.06(9)
O3 Co2 O5 93.78(9)
O1 Co2 N2 90.07(9)
O3 Co2 N2 89.31(9)
O5 Co2 N2 176.43(10)
O1 Co2 O7 157.10(12)
O3 Co2 O7 101.38(11)
O5 Co2 O7 85.31(10)
N2 Co2 O7 92.34(10)
O1 Co2 O8 98.15(12)
O3 Co2 O8 160.43(12)
O5 Co2 O8 85.23(11)
N2 Co2 O8 91.26(11)
O7 Co2 O8 59.05(13)
Cl2 C53 Cl3 111.4(2)
Cl2 C53 Cl1 109.9(3)
Cl3 C53 Cl1 110.5(2)
Cl2 C53 H53 108.3
Cl3 C53 H53 108.3
Cl1 C53 H53 108.3
O1 P1 O2 113.49(12)
O1 P1 C1 109.66(16)
O2 P1 C1 106.40(15)
O1 P1 C8 109.84(14)
O2 P1 C8 108.17(15)
C1 P1 C8 109.15(16)
O3 P2 O4 115.30(13)
O3 P2 C15 109.41(14)
O4 P2 C15 107.49(14)
O3 P2 C22 108.47(13)
O4 P2 C22 110.13(13)
C15 P2 C22 105.61(15)
O5 P3 O6 115.93(13)
O5 P3 C36 109.64(14)
O6 P3 C36 108.93(16)
O5 P3 C29 108.21(15)
O6 P3 C29 105.39(13)
C36 P3 C29 108.46(16)
P1 O1 Co2 150.17(15)
P1 O2 Co1 117.59(13)
P2 O3 Co2 136.42(13)
P2 O4 Co1 131.43(14)
P3 O5 Co2 136.56(14)
P3 O6 Co1 129.77(13)
N3 O7 Co2 92.9(2)
N3 O8 Co2 91.2(2)
C47 N1 C43 118.0(3)
C47 N1 Co1 120.0(3)
C43 N1 Co1 121.9(2)
C48 N2 C52 117.0(3)
C48 N2 Co2 120.6(2)
C52 N2 Co2 122.0(2)
O9 N3 O7 121.9(5)
O9 N3 O8 121.5(5)
O7 N3 O8 116.5(3)
C2B C1 C2 12.0(7)
C2B C1 P1 119.0(6)
C2 C1 P1 113.1(5)
C2B C1 H1A 113.9
C2 C1 H1A 109
P1 C1 H1A 108.9
C2B C1 H1B 97
C2 C1 H1B 109
P1 C1 H1B 109
H1A C1 H1B 107.8
C3 C2 C7 120
C3 C2 C1 118.9(5)
C7 C2 C1 121.0(5)
C4 C3 C2 120
C4 C3 H3 120
C2 C3 H3 120
C3 C4 C5 120
C3 C4 H4 120
C5 C4 H4 120
C6 C5 C4 120
C6 C5 H5 120
C4 C5 H5 120
C7 C6 C5 120
C7 C6 H6 120
C5 C6 H6 120
C6 C7 C2 120
C6 C7 H7 120
C2 C7 H7 120
C3B C2B C7B 120
C3B C2B C1 121.6(6)
C7B C2B C1 118.4(6)
C4B C3B C2B 120
C4B C3B H3B 120
C2B C3B H3B 120
C3B C4B C5B 120
C3B C4B H4B 120
C5B C4B H4B 120
C6B C5B C4B 120
C6B C5B H5B 120
C4B C5B H5B 120
C5B C6B C7B 120
C5B C6B H6B 120
C7B C6B H6B 120
C6B C7B C2B 120
C6B C7B H7B 120
C2B C7B H7B 120
C9 C8 P1 114.2(2)
C9 C8 H8A 108.7
P1 C8 H8A 108.7
C9 C8 H8B 108.7
P1 C8 H8B 108.7
H8A C8 H8B 107.6
C10 C9 C14 117.9(3)
C10 C9 C8 120.8(3)
C14 C9 C8 121.3(3)
C11 C10 C9 121.4(3)
C11 C10 H10 119.3
C9 C10 H10 119.3
C12 C11 C10 119.7(4)
C12 C11 H11 120.2
C10 C11 H11 120.2
C11 C12 C13 120.3(4)
C11 C12 H12 119.9
C13 C12 H12 119.9
C12 C13 C14 120.1(4)
C12 C13 H13 120
C14 C13 H13 120
C13 C14 C9 120.7(3)
C13 C14 H14 119.6
C9 C14 H14 119.6
C16 C15 P2 113.0(2)
C16 C15 H15A 109
P2 C15 H15A 109
C16 C15 H15B 109
P2 C15 H15B 109
H15A C15 H15B 107.8
C17 C16 C21 118.5(3)
C17 C16 C15 121.2(3)
C21 C16 C15 120.3(3)
C16 C17 C18 120.0(4)
C16 C17 H17 120
C18 C17 H17 120
C19 C18 C17 120.4(4)
C19 C18 H18 119.8
C17 C18 H18 119.8
C20 C19 C18 120.1(4)
C20 C19 H19 119.9
C18 C19 H19 119.9
C19 C20 C21 120.0(4)
C19 C20 H20 120
C21 C20 H20 120
C16 C21 C20 121.0(4)
C16 C21 H21 119.5
C20 C21 H21 119.5
C23 C22 P2 115.1(2)
C23 C22 H22A 108.5
P2 C22 H22A 108.5
C23 C22 H22B 108.5
P2 C22 H22B 108.5
H22A C22 H22B 107.5
C24 C23 C28 118.2(3)
C24 C23 C22 121.2(3)
C28 C23 C22 120.6(3)
C23 C24 C25 120.9(4)
C23 C24 H24 119.5
C25 C24 H24 119.5
C26 C25 C24 120.5(4)
C26 C25 H25 119.8
C24 C25 H25 119.8
C25 C26 C27 119.0(3)
C25 C26 H26 120.5
C27 C26 H26 120.5
C26 C27 C28 120.6(3)
C26 C27 H27 119.7
C28 C27 H27 119.7
C27 C28 C23 120.7(3)
C27 C28 H28 119.6
C23 C28 H28 119.6
C30 C29 P3 114.1(2)
C30 C29 H29A 108.7
P3 C29 H29A 108.7
C30 C29 H29B 108.7
P3 C29 H29B 108.7
H29A C29 H29B 107.6
C35 C30 C31 119.4(4)
C35 C30 C29 119.6(4)
C31 C30 C29 120.9(3)
C32 C31 C30 121.0(5)
C32 C31 H31 119.5
C30 C31 H31 119.5
C33 C32 C31 119.4(5)
C33 C32 H32 120.3
C31 C32 H32 120.3
C32 C33 C34 123.2(5)
C32 C33 H33 118.4
C34 C33 H33 118.4
C33 C34 C35 117.5(6)
C33 C34 H34 121.3
C35 C34 H34 121.3
C30 C35 C34 119.4(5)
C30 C35 H35 120.3
C34 C35 H35 120.3
C37 C36 P3 115.0(2)
C37 C36 H36A 108.5
P3 C36 H36A 108.5
C37 C36 H36B 108.5
P3 C36 H36B 108.5
H36A C36 H36B 107.5
C38 C37 C42 118.9(4)
C38 C37 C36 120.4(3)
C42 C37 C36 120.7(4)
C37 C38 C39 120.2(4)
C37 C38 H38 119.9
C39 C38 H38 119.9
C40 C39 C38 120.2(5)
C40 C39 H39 119.9
C38 C39 H39 119.9
C41 C40 C39 120.2(5)
C41 C40 H40 119.9
C39 C40 H40 119.9
C40 C41 C42 120.4(5)
C40 C41 H41 119.8
C42 C41 H41 119.8
C37 C42 C41 120.1(5)
C37 C42 H42 119.9
C41 C42 H42 119.9
N1 C43 C44 122.7(4)
N1 C43 H43 118.7
C44 C43 H43 118.7
C45 C44 C43 118.7(5)
C45 C44 H44 120.6
C43 C44 H44 120.6
C44 C45 C46 119.3(4)
C44 C45 H45 120.4
C46 C45 H45 120.4
C45 C46 C47 119.1(4)
C45 C46 H46 120.5
C47 C46 H46 120.5
N1 C47 C46 122.3(4)
N1 C47 H47 118.9
C46 C47 H47 118.9
N2 C48 C49 123.3(3)
N2 C48 H48 118.3
C49 C48 H48 118.3
C50 C49 C48 118.9(4)
C50 C49 H49 120.5
C48 C49 H49 120.5
C49 C50 C51 118.7(3)
C49 C50 H50 120.6
C51 C50 H50 120.6
C50 C51 C52 118.9(4)
C50 C51 H51 120.6
C52 C51 H51 120.6
N2 C52 C51 123.2(4)
N2 C52 H52 118.4
C51 C52 H52 118.4
Cl5 C54 Cl6 115.9(8)
Cl5 C54 Cl4 114.6(8)
Cl6 C54 Cl4 108.7(7)
Cl5 C54 H54 105.6
Cl6 C54 H54 105.6
Cl4 C54 H54 105.6
Cl5B C54B Cl6B 117.9(17)
Cl5B C54B Cl4B 106.1(13)
Cl6B C54B Cl4B 108.9(13)
Cl5B C54B H54B 107.9
Cl6B C54B H54B 107.9
Cl4B C54B H54B 107.9
Cl5C C54C Cl6C 112.4(18)
Cl5C C54C Cl4C 111.3(16)
Cl6C C54C Cl4C 108.7(17)
Cl5C C54C H54C 108.1
Cl6C C54C H54C 108.1
Cl4C C54C H54C 108.1
Cl5D C54D Cl6D 108.9(18)
Cl5D C54D Cl4D 105.9(16)
Cl6D C54D Cl4D 108.6(17)
Cl5D C54D H54D 111.1
Cl6D C54D H54D 111.1
Cl4D C54D H54D 111.1
Cl8 C55 Cl9 108.8(6)
Cl8 C55 Cl7 111.1(5)
Cl9 C55 Cl7 110.2(5)
Cl8 C55 H55 108.9
Cl9 C55 H55 108.9
Cl7 C55 H55 108.9

loop_
_geom_bond_atom_site_label_1
_geom_bond_atom_site_label_2
_geom_bond_distance
Co1 O4 1.933(2)
Co1 O6 1.940(2)
Co1 O2 1.955(2)
Co1 N1 2.038(3)
Co2 O1 2.031(2)
Co2 O3 2.032(2)
Co2 O5 2.069(2)
Co2 N2 2.148(3)
Co2 O7 2.188(3)
Co2 O8 2.211(3)
C53 Cl2 1.724(4)
C53 Cl3 1.752(5)
C53 Cl1 1.767(5)
C53 H53 0.98
P1 O1 1.506(2)
P1 O2 1.536(2)
P1 C1 1.804(3)
P1 C8 1.810(3)
P2 O3 1.512(2)
P2 O4 1.522(2)
P2 C15 1.806(3)
P2 C22 1.820(3)
P3 O5 1.507(2)
P3 O6 1.532(2)
P3 C36 1.818(3)
P3 C29 1.821(3)
O7 N3 1.264(5)
O8 N3 1.286(6)
O9 N3 1.228(5)
N1 C47 1.333(5)
N1 C43 1.335(5)
N2 C48 1.333(5)
N2 C52 1.342(4)
C1 C2B 1.459(6)
C1 C2 1.617(6)
C1 H1A 0.97
C1 H1B 0.97
C2 C3 1.39
C2 C7 1.39
C3 C4 1.39
C3 H3 0.93
C4 C5 1.39
C4 H4 0.93
C5 C6 1.39
C5 H5 0.93
C6 C7 1.39
C6 H6 0.93
C7 H7 0.93
C2B C3B 1.39
C2B C7B 1.39
C3B C4B 1.39
C3B H3B 0.93
C4B C5B 1.39
C4B H4B 0.93
C5B C6B 1.39
C5B H5B 0.93
C6B C7B 1.39
C6B H6B 0.93
C7B H7B 0.93
C8 C9 1.513(5)
C8 H8A 0.97
C8 H8B 0.97
C9 C10 1.397(5)
C9 C14 1.398(5)
C10 C11 1.392(5)
C10 H10 0.93
C11 C12 1.374(6)
C11 H11 0.93
C12 C13 1.386(6)
C12 H12 0.93
C13 C14 1.392(5)
C13 H13 0.93
C14 H14 0.93
C15 C16 1.511(4)
C15 H15A 0.97
C15 H15B 0.97
C16 C17 1.379(5)
C16 C21 1.393(5)
C17 C18 1.408(6)
C17 H17 0.93
C18 C19 1.380(7)
C18 H18 0.93
C19 C20 1.355(7)
C19 H19 0.93
C20 C21 1.401(5)
C20 H20 0.93
C21 H21 0.93
C22 C23 1.508(4)
C22 H22A 0.97
C22 H22B 0.97
C23 C24 1.382(5)
C23 C28 1.395(5)
C24 C25 1.396(5)
C24 H24 0.93
C25 C26 1.380(6)
C25 H25 0.93
C26 C27 1.381(5)
C26 H26 0.93
C27 C28 1.390(4)
C27 H27 0.93
C28 H28 0.93
C29 C30 1.521(5)
C29 H29A 0.97
C29 H29B 0.97
C30 C35 1.375(6)
C30 C31 1.397(6)
C31 C32 1.368(6)
C31 H31 0.93
C32 C33 1.334(9)
C32 H32 0.93
C33 C34 1.384(9)
C33 H33 0.93
C34 C35 1.429(7)
C34 H34 0.93
C35 H35 0.93
C36 C37 1.510(5)
C36 H36A 0.97
C36 H36B 0.97
C37 C38 1.384(6)
C37 C42 1.392(6)
C38 C39 1.404(6)
C38 H38 0.93
C39 C40 1.370(8)
C39 H39 0.93
C40 C41 1.365(9)
C40 H40 0.93
C41 C42 1.400(7)
C41 H41 0.93
C42 H42 0.93
C43 C44 1.391(6)
C43 H43 0.93
C44 C45 1.366(7)
C44 H44 0.93
C45 C46 1.368(7)
C45 H45 0.93
C46 C47 1.392(6)
C46 H46 0.93
C47 H47 0.93
C48 C49 1.387(5)
C48 H48 0.93
C49 C50 1.374(6)
C49 H49 0.93
C50 C51 1.374(7)
C50 H50 0.93
C51 C52 1.386(5)
C51 H51 0.93
C52 H52 0.93
C54 Cl5 1.648(13)
C54 Cl6 1.709(12)
C54 Cl4 1.776(13)
C54 H54 0.98
C54B Cl5B 1.652(17)
C54B Cl6B 1.717(17)
C54B Cl4B 1.759(17)
C54B H54B 0.98
C54C Cl5C 1.666(17)
C54C Cl6C 1.718(17)
C54C Cl4C 1.765(17)
C54C H54C 0.98
C54D Cl5D 1.666(17)
C54D Cl6D 1.717(17)
C54D Cl4D 1.759(17)
C54D H54D 0.98
C55 Cl8 1.650(9)
C55 Cl9 1.737(10)
C55 Cl7 1.779(9)
C55 H55 0.98

loop_
_geom_torsion_atom_site_label_1
_geom_torsion_atom_site_label_2
_geom_torsion_atom_site_label_3
_geom_torsion_atom_site_label_4
_geom_torsion
O2 P1 O1 Co2 -90.9(3)
C1 P1 O1 Co2 150.3(3)
C8 P1 O1 Co2 30.3(3)
O3 Co2 O1 P1 24.2(3)
O5 Co2 O1 P1 118.3(3)
N2 Co2 O1 P1 -65.1(3)
O7 Co2 O1 P1 -161.3(2)
O8 Co2 O1 P1 -156.4(3)
O1 P1 O2 Co1 26.26(19)
C1 P1 O2 Co1 146.94(16)
C8 P1 O2 Co1 -95.90(17)
O4 Co1 O2 P1 59.87(17)
O6 Co1 O2 P1 -75.66(17)
N1 Co1 O2 P1 173.84(15)
O4 P2 O3 Co2 -56.4(2)
C15 P2 O3 Co2 -177.63(18)
C22 P2 O3 Co2 67.6(2)
O1 Co2 O3 P2 64.2(2)
O5 Co2 O3 P2 -27.7(2)
N2 Co2 O3 P2 154.1(2)
O7 Co2 O3 P2 -113.7(2)
O8 Co2 O3 P2 -114.1(3)
O3 P2 O4 Co1 55.3(2)
C15 P2 O4 Co1 177.62(16)
C22 P2 O4 Co1 -67.8(2)
O6 Co1 O4 P2 34.2(2)
O2 Co1 O4 P2 -101.82(18)
N1 Co1 O4 P2 142.84(17)
O6 P3 O5 Co2 -68.5(2)
C36 P3 O5 Co2 55.3(2)
C29 P3 O5 Co2 173.42(19)
O1 Co2 O5 P3 3.0(2)
O3 Co2 O5 P3 104.5(2)
N2 Co2 O5 P3 -105.4(15)
O7 Co2 O5 P3 -154.3(2)
O8 Co2 O5 P3 -95.1(2)
O5 P3 O6 Co1 34.9(2)
C36 P3 O6 Co1 -89.3(2)
C29 P3 O6 Co1 154.49(18)
O4 Co1 O6 P3 -69.22(19)
O2 Co1 O6 P3 65.5(2)
N1 Co1 O6 P3 179.67(18)
O1 Co2 O7 N3 2.3(4)
O3 Co2 O7 N3 176.8(2)
O5 Co2 O7 N3 83.9(2)
N2 Co2 O7 N3 -93.4(2)
O8 Co2 O7 N3 -3.4(2)
O1 Co2 O8 N3 -174.5(2)
O3 Co2 O8 N3 3.8(5)
O5 Co2 O8 N3 -84.1(2)
N2 Co2 O8 N3 95.3(2)
O7 Co2 O8 N3 3.3(2)
O4 Co1 N1 C47 -151.1(3)
O6 Co1 N1 C47 -32.0(3)
O2 Co1 N1 C47 89.1(3)
O4 Co1 N1 C43 24.7(3)
O6 Co1 N1 C43 143.8(3)
O2 Co1 N1 C43 -95.1(3)
O1 Co2 N2 C48 98.0(3)
O3 Co2 N2 C48 -3.4(3)
O5 Co2 N2 C48 -153.5(15)
O7 Co2 N2 C48 -104.8(3)
O8 Co2 N2 C48 -163.8(3)
O1 Co2 N2 C52 -74.0(3)
O3 Co2 N2 C52 -175.4(3)
O5 Co2 N2 C52 34.5(17)
O7 Co2 N2 C52 83.3(3)
O8 Co2 N2 C52 24.2(3)
Co2 O7 N3 O9 -173.0(4)
Co2 O7 N3 O8 5.6(3)
Co2 O8 N3 O9 173.1(4)
Co2 O8 N3 O7 -5.5(3)
O1 P1 C1 C2B -59.1(5)
O2 P1 C1 C2B 177.8(5)
C8 P1 C1 C2B 61.3(5)
O1 P1 C1 C2 -47.5(4)
O2 P1 C1 C2 -170.6(4)
C8 P1 C1 C2 72.9(4)
C2B C1 C2 C3 9(4)
P1 C1 C2 C3 -112.6(5)
C2B C1 C2 C7 -167(5)
P1 C1 C2 C7 71.2(7)
C7 C2 C3 C4 0
C1 C2 C3 C4 -176.2(10)
C2 C3 C4 C5 0
C3 C4 C5 C6 0
C4 C5 C6 C7 0
C5 C6 C7 C2 0
C3 C2 C7 C6 0
C1 C2 C7 C6 176.1(10)
C2 C1 C2B C3B -179(5)
P1 C1 C2B C3B -115.3(6)
C2 C1 C2B C7B 1(4)
P1 C1 C2B C7B 64.1(8)
C7B C2B C3B C4B 0
C1 C2B C3B C4B 179.4(11)
C2B C3B C4B C5B 0
C3B C4B C5B C6B 0
C4B C5B C6B C7B 0
C5B C6B C7B C2B 0
C3B C2B C7B C6B 0
C1 C2B C7B C6B -179.4(10)
O1 P1 C8 C9 -177.7(2)
O2 P1 C8 C9 -53.3(3)
C1 P1 C8 C9 62.0(3)
P1 C8 C9 C10 -96.7(3)
P1 C8 C9 C14 81.2(4)
C14 C9 C10 C11 0.8(5)
C8 C9 C10 C11 178.8(3)
C9 C10 C11 C12 0.1(6)
C10 C11 C12 C13 -0.5(7)
C11 C12 C13 C14 0.0(6)
C12 C13 C14 C9 0.9(6)
C10 C9 C14 C13 -1.4(5)
C8 C9 C14 C13 -179.3(3)
O3 P2 C15 C16 52.4(3)
O4 P2 C15 C16 -73.5(3)
C22 P2 C15 C16 168.9(2)
P2 C15 C16 C17 72.9(4)
P2 C15 C16 C21 -105.9(3)
C21 C16 C17 C18 0.2(6)
C15 C16 C17 C18 -178.6(4)
C16 C17 C18 C19 -0.4(7)
C17 C18 C19 C20 -0.3(7)
C18 C19 C20 C21 1.3(7)
C17 C16 C21 C20 0.8(6)
C15 C16 C21 C20 179.6(3)
C19 C20 C21 C16 -1.5(6)
O3 P2 C22 C23 -174.5(2)
O4 P2 C22 C23 -47.5(3)
C15 P2 C22 C23 68.3(3)
P2 C22 C23 C24 -98.3(4)
P2 C22 C23 C28 81.6(4)
C28 C23 C24 C25 -0.2(6)
C22 C23 C24 C25 179.7(4)
C23 C24 C25 C26 0.4(8)
C24 C25 C26 C27 -0.2(8)
C25 C26 C27 C28 -0.2(7)
C26 C27 C28 C23 0.4(6)
C24 C23 C28 C27 -0.2(5)
C22 C23 C28 C27 179.9(3)
O5 P3 C29 C30 -71.9(3)
O6 P3 C29 C30 163.5(3)
C36 P3 C29 C30 46.9(3)
P3 C29 C30 C35 -123.5(4)
P3 C29 C30 C31 53.2(4)
C35 C30 C31 C32 0.6(6)
C29 C30 C31 C32 -176.1(4)
C30 C31 C32 C33 -0.2(7)
C31 C32 C33 C34 -0.6(9)
C32 C33 C34 C35 0.9(9)
C31 C30 C35 C34 -0.3(7)
C29 C30 C35 C34 176.4(4)
C33 C34 C35 C30 -0.4(8)
O5 P3 C36 C37 -176.2(3)
O6 P3 C36 C37 -48.3(3)
C29 P3 C36 C37 65.9(3)
P3 C36 C37 C38 75.5(4)
P3 C36 C37 C42 -105.0(3)
C42 C37 C38 C39 0.3(5)
C36 C37 C38 C39 179.9(3)
C37 C38 C39 C40 -0.8(6)
C38 C39 C40 C41 1.0(6)
C39 C40 C41 C42 -0.7(7)
C38 C37 C42 C41 0.0(5)
C36 C37 C42 C41 -179.6(3)
C40 C41 C42 C37 0.2(6)
C47 N1 C43 C44 0.9(6)
Co1 N1 C43 C44 -174.9(4)
N1 C43 C44 C45 -0.9(7)
C43 C44 C45 C46 0.1(7)
C44 C45 C46 C47 0.6(7)
C43 N1 C47 C46 -0.2(6)
Co1 N1 C47 C46 175.7(3)
C45 C46 C47 N1 -0.6(7)
C52 N2 C48 C49 0.8(5)
Co2 N2 C48 C49 -171.5(3)
N2 C48 C49 C50 -1.5(6)
C48 C49 C50 C51 1.4(6)
C49 C50 C51 C52 -0.7(6)
C48 N2 C52 C51 -0.1(5)
Co2 N2 C52 C51 172.2(3)
C50 C51 C52 N2 0.0(6)
